data_7100294
loop_
_publ_author_name
'Guillem Aromi'
'Tamoghna Mitra'
'Juan Novoa'
'Alok Ranjan Paital'
'Debashis Ray'
'Joan Ribas'
J.Ribas-Arino
'Wing-tak Wong'

_publ_section_title
;
Substituted m-Phenylene Bridges as Strong Ferrocouplers
for CuII-bridge-CuII Magnetic Interactions: New Perspectives
;
_journal_name_full 'Chemical Communications'
_journal_paper_doi 10.1039/b510074g
_journal_year 2005
_chemical_formula_moiety 'C32 H36 Cu2 N4 O4 '
_chemical_formula_sum 'C32 H36 Cu2 N4 O4'
_chemical_formula_weight 667.75
_space_group_IT_number 61
_space_group_name_Hall '-P 2ac 2ab'
_space_group_name_H-M_alt 'P b c a'
_symmetry_cell_setting orthorhombic
_symmetry_Int_Tables_number 61
_symmetry_space_group_name_Hall '-P 2ac 2ab'
_symmetry_space_group_name_H-M 'P b c a'
_cell_angle_alpha 90
_cell_angle_beta 90
_cell_angle_gamma 90
_cell_formula_units_Z 4
_cell_length_a 8.969(2)
_cell_length_b 17.068(3)
_cell_length_c 19.951(4)
_cell_measurement_temperature 298(1)
_cell_volume 3054.2(11)
_exptl_crystal_density_diffrn 1.452
_cod_original_formula_sum 'C32 H36 Cu2 N4 O4 '
_cod_database_code 7100294

loop_
_symmetry_equiv_pos_as_xyz
x,y,z
-x,-y,-z
-x+1/2,y+1/2,z
x+1/2,-y+1/2,-z
x,-y+1/2,z+1/2
-x,y+1/2,-z+1/2
-x+1/2,-y,z+1/2
x+1/2,y,-z+1/2

loop_
_atom_site_label
_atom_site_type_symbol
_atom_site_fract_x
_atom_site_fract_y
_atom_site_fract_z
_atom_site_U_iso_or_equiv
_atom_site_adp_type
_atom_site_occupancy
_atom_site_symmetry_multiplicity
_atom_site_calc_flag
_atom_site_refinement_flags
_atom_site_disorder_assembly
_atom_site_disorder_group
Cu(1) Cu 0.20994(5) 0.14211(2) 0.09730(2) 0.04234(12) Uani 1.00 1 d . . .
O(1) O 0.4143(3) 0.1680(2) 0.11329(13) 0.0565(8) Uani 1.00 1 d . . .
O(2) O 0.1553(3) 0.2292(1) 0.15183(13) 0.0571(8) Uani 1.00 1 d . . .
N(1) N 0.2453(3) 0.1060(2) 0.00552(13) 0.0392(7) Uani 1.00 1 d . . .
N(2) N 0.0529(3) 0.0737(2) 0.13299(13) 0.0381(8) Uani 1.00 1 d . . .
C(1) C 0.6742(4) 0.1772(3) 0.1019(2) 0.0620(13) Uani 1.00 1 d . . .
C(2) C 0.5240(4) 0.1528(2) 0.0749(2) 0.0465(10) Uani 1.00 1 d . . .
C(3) C 0.5118(4) 0.1219(2) 0.0124(2) 0.0558(12) Uani 1.00 1 d . . .
C(4) C 0.3792(4) 0.1036(2) -0.0227(2) 0.0477(11) Uani 1.00 1 d . . .
C(5) C 0.3993(5) 0.0848(3) -0.0956(2) 0.074(2) Uani 1.00 1 d . . .
C(6) C 0.1160(4) 0.0889(2) -0.0342(2) 0.0371(9) Uani 1.00 1 d . . .
C(7) C 0.0946(4) 0.0164(2) -0.0645(2) 0.0360(9) Uani 1.00 1 d . . .
C(8) C -0.0307(4) 0.0014(2) -0.1024(2) 0.0363(9) Uani 1.00 1 d . . .
C(9) C -0.1381(4) 0.0592(2) -0.1092(2) 0.0445(10) Uani 1.00 1 d . . .
C(10) C -0.1192(4) 0.1309(2) -0.0785(2) 0.0505(11) Uani 1.00 1 d . . .
C(11) C 0.0062(4) 0.1457(2) -0.0405(2) 0.0441(10) Uani 1.00 1 d . . .
C(12) C -0.1179(5) 0.0299(2) 0.2217(2) 0.067(1) Uani 1.00 1 d . . .
C(13) C -0.0201(4) 0.0902(2) 0.1891(2) 0.0442(10) Uani 1.00 1 d . . .
C(14) C -0.0112(4) 0.1629(2) 0.2223(2) 0.0507(11) Uani 1.00 1 d . . .
C(15) C 0.0713(4) 0.2267(2) 0.2033(2) 0.0486(11) Uani 1.00 1 d . . .
C(16) C 0.0658(6) 0.3002(2) 0.2449(2) 0.071(2) Uani 1.00 1 d . . .
H(1) H 0.6933(4) 0.1504(3) 0.1427(2) 0.074(2) Uiso 1.00 1 c . . .
H(2) H 0.7494(4) 0.1645(3) 0.0702(2) 0.074(2) Uiso 1.00 1 c . . .
H(3) H 0.6745(4) 0.2321(3) 0.1097(2) 0.074(2) Uiso 1.00 1 c . . .
H(4) H 0.6027(4) 0.1113(2) -0.0103(2) 0.067(2) Uiso 1.00 1 c . . .
H(5) H 0.3050(5) 0.0737(3) -0.1151(2) 0.089(2) Uiso 1.00 1 c . . .
H(6) H 0.4430(5) 0.1284(3) -0.1177(2) 0.089(2) Uiso 1.00 1 c . . .
H(7) H 0.4625(5) 0.0405(3) -0.1000(2) 0.089(2) Uiso 1.00 1 c . . .
H(8) H 0.1676(4) -0.0235(2) -0.0590(2) 0.0433(13) Uiso 1.00 1 c . . .
H(9) H -0.2250(4) 0.0495(2) -0.1351(2) 0.053(1) Uiso 1.00 1 c . . .
H(10) H -0.1929(4) 0.1704(2) -0.0837(2) 0.061(2) Uiso 1.00 1 c . . .
H(11) H 0.0173(4) 0.1948(2) -0.0186(2) 0.053(1) Uiso 1.00 1 c . . .
H(12) H -0.1605(5) 0.0511(2) 0.2613(2) 0.081(2) Uiso 1.00 1 c . . .
H(13) H -0.1950(5) 0.0151(2) 0.1916(2) 0.081(2) Uiso 1.00 1 c . . .
H(14) H -0.0599(5) -0.0149(2) 0.2328(2) 0.081(2) Uiso 1.00 1 c . . .
H(15) H -0.0685(4) 0.1683(2) 0.2620(2) 0.061(2) Uiso 1.00 1 c . . .
H(16) H 0.1629(6) 0.3122(2) 0.2608(2) 0.085(2) Uiso 1.00 1 c . . .
H(17) H 0.0300(6) 0.3423(2) 0.2182(2) 0.085(2) Uiso 1.00 1 c . . .
H(18) H 0.0008(6) 0.2925(2) 0.2819(2) 0.085(2) Uiso 1.00 1 c . . .

loop_
_atom_site_aniso_label
_atom_site_aniso_U_11
_atom_site_aniso_U_22
_atom_site_aniso_U_33
_atom_site_aniso_U_12
_atom_site_aniso_U_13
_atom_site_aniso_U_23
Cu(1) 0.0417(2) 0.0432(2) 0.0421(2) -0.0079(2) 0.0058(2) -0.0067(2)
O(1) 0.042(2) 0.074(2) 0.054(2) -0.0069(13) 0.0011(12) -0.0102(13)
O(2) 0.070(2) 0.046(2) 0.056(2) -0.0095(13) 0.018(1) -0.0118(13)
N(1) 0.040(2) 0.040(2) 0.038(1) -0.0067(11) 0.005(1) -0.0019(13)
N(2) 0.039(2) 0.040(2) 0.036(2) -0.0038(13) 0.0007(12) -0.0029(12)
C(1) 0.041(2) 0.065(3) 0.080(3) 0.003(2) -0.012(2) -0.011(2)
C(2) 0.040(2) 0.041(2) 0.058(2) -0.001(2) -0.004(2) -0.001(2)
C(3) 0.035(2) 0.065(3) 0.067(3) -0.005(2) 0.010(2) -0.015(2)
C(4) 0.044(2) 0.050(2) 0.049(2) -0.008(2) 0.006(2) -0.005(2)
C(5) 0.052(3) 0.117(4) 0.054(3) -0.024(3) 0.017(2) -0.017(3)
C(6) 0.038(2) 0.039(2) 0.035(2) -0.005(2) 0.007(2) 0.003(1)
C(7) 0.036(2) 0.036(2) 0.037(2) 0.003(1) 0.003(2) 0.002(1)
C(8) 0.038(2) 0.038(2) 0.034(2) -0.004(1) 0.007(2) 0.004(2)
C(9) 0.034(2) 0.049(2) 0.050(2) -0.002(2) -0.003(2) 0.002(2)
C(10) 0.045(2) 0.040(2) 0.066(2) 0.008(2) 0.001(2) 0.006(2)
C(11) 0.046(2) 0.035(2) 0.052(2) -0.004(2) 0.007(2) -0.001(2)
C(12) 0.085(3) 0.069(3) 0.048(2) -0.019(3) 0.022(2) -0.002(2)
C(13) 0.045(2) 0.053(2) 0.034(2) -0.004(2) 0.003(2) -0.000(2)
C(14) 0.054(2) 0.060(2) 0.037(2) 0.000(2) 0.010(2) -0.011(2)
C(15) 0.056(2) 0.049(2) 0.041(2) 0.006(2) -0.004(2) -0.009(2)
C(16) 0.099(4) 0.055(2) 0.058(3) 0.006(3) 0.003(3) -0.014(2)

loop_
_geom_bond_atom_site_label_1
_geom_bond_atom_site_label_2
_geom_bond_distance
_geom_bond_publ_flag
_geom_bond_site_symmetry_1
_geom_bond_site_symmetry_2
Cu(1) O(1) 1.912(3) yes . .
Cu(1) O(2) 1.907(3) yes . .
Cu(1) N(1) 1.958(3) yes . .
Cu(1) N(2) 1.962(3) yes . .
O(1) C(2) 1.274(4) yes . .
O(2) C(15) 1.274(5) yes . .
N(1) C(4) 1.326(5) yes . .
N(1) C(6) 1.435(4) yes . .
N(2) C(13) 1.327(4) yes . .
C(1) C(2) 1.509(5) yes . .
C(1) H(1) 0.950(6) no . .
C(1) H(2) 0.950(6) no . .
C(1) H(3) 0.950(6) no . .
C(2) C(3) 1.358(6) yes . .
C(3) C(4) 1.415(5) yes . .
C(3) H(4) 0.950(5) no . .
C(4) C(5) 1.500(6) yes . .
C(5) H(5) 0.950(6) no . .
C(5) H(6) 0.950(7) no . .
C(5) H(7) 0.950(7) no . .
C(6) C(7) 1.392(4) yes . .
C(6) C(11) 1.387(5) yes . .
C(7) C(8) 1.378(5) yes . .
C(7) H(8) 0.950(4) no . .
C(8) C(9) 1.386(5) yes . .
C(9) C(10) 1.379(5) yes . .
C(9) H(9) 0.950(5) no . .
C(10) C(11) 1.380(5) yes . .
C(10) H(10) 0.950(5) no . .
C(11) H(11) 0.950(5) no . .
C(12) C(13) 1.501(6) yes . .
C(12) H(12) 0.950(6) no . .
C(12) H(13) 0.950(6) no . .
C(12) H(14) 0.950(6) no . .
C(13) C(14) 1.408(5) yes . .
C(14) C(15) 1.369(5) yes . .
C(14) H(15) 0.950(5) no . .
C(15) C(16) 1.505(5) yes . .
C(16) H(16) 0.950(7) no . .
C(16) H(17) 0.950(6) no . .
C(16) H(18) 0.950(6) no . .
